data_7035385
loop_
_publ_author_name
'Gong, Dawei'
'Hu, Bowen'
'Shi, Jing'
'Chen, Dafa'

_publ_section_title
;
 Intramolecular cyclization of a diruthenium complex: insight into the
 mechanism of heteroatom-directed intramolecular C-H/olefin coupling
 reactions.
;
_journal_issue 28
_journal_name_full 'Dalton transactions (Cambridge, England : 2003)'
_journal_page_first 12507
_journal_page_last 12510
_journal_paper_doi 10.1039/c5dt02071a
_journal_volume 44
_journal_year 2015
_chemical_formula_sum 'C24 H19 N O4 Ru2'
_chemical_formula_weight 587.54
_chemical_name_systematic {(C5H4N)(?3-\h5,\h2,\h1-C9H5CHCH2CH2CH2CH=CH2)}Ru2(CO)4
_space_group_IT_number 15
_symmetry_cell_setting monoclinic
_symmetry_space_group_name_Hall '-C 2yc'
_symmetry_space_group_name_H-M 'C 1 2/c 1'
_atom_sites_solution_hydrogens geom
_atom_sites_solution_primary direct
_atom_sites_solution_secondary difmap
_audit_creation_method SHELXL-97
_audit_update_record
;
2015-04-07 deposited with the CCDC.
2015-06-08 downloaded from the CCDC.
;
_cell_angle_alpha 90.00
_cell_angle_beta 113.718(4)
_cell_angle_gamma 90.00
_cell_formula_units_Z 8
_cell_length_a 17.6013(5)
_cell_length_b 15.0254(4)
_cell_length_c 17.6493(6)
_cell_measurement_temperature 293(2)
_cell_volume 4273.4(3)
_computing_cell_refinement 'Bruker FRAMBO'
_computing_data_collection 'Bruker FRAMBO'
_computing_data_reduction 'Bruker SAINT'
_computing_molecular_graphics 'Bruker SHELXTL'
_computing_publication_material 'Bruker SHELXTL'
_computing_structure_refinement 'SHELXL-97 (Sheldrick, 1997)'
_computing_structure_solution 'SHELXS-97 (Sheldrick, 1990)'
_diffrn_ambient_temperature 293(2)
_diffrn_measured_fraction_theta_full 0.998
_diffrn_measured_fraction_theta_max 0.998
_diffrn_measurement_device_type 'multiwire proportional'
_diffrn_measurement_method 'phi and omega scans'
_diffrn_radiation_monochromator graphite
_diffrn_radiation_source 'fine-focus sealed tube'
_diffrn_radiation_type MoK\a
_diffrn_radiation_wavelength 0.71073
_diffrn_reflns_av_R_equivalents 0.0234
_diffrn_reflns_av_sigmaI/netI 0.0356
_diffrn_reflns_limit_h_max 20
_diffrn_reflns_limit_h_min -20
_diffrn_reflns_limit_k_max 17
_diffrn_reflns_limit_k_min -17
_diffrn_reflns_limit_l_max 20
_diffrn_reflns_limit_l_min -20
_diffrn_reflns_number 8580
_diffrn_reflns_theta_full 25.00
_diffrn_reflns_theta_max 25.00
_diffrn_reflns_theta_min 2.99
_exptl_absorpt_coefficient_mu 1.445
_exptl_absorpt_correction_type none
_exptl_crystal_colour orange
_exptl_crystal_density_diffrn 1.826
_exptl_crystal_density_method 'not measured'
_exptl_crystal_description block
_exptl_crystal_F_000 2320
_exptl_crystal_recrystallization_method 'Re-crystallisation from solvent: CH2Cl2/hexane'
_exptl_crystal_size_max 0.3
_exptl_crystal_size_mid 0.2
_exptl_crystal_size_min 0.15
_refine_diff_density_max 0.362
_refine_diff_density_min -0.331
_refine_diff_density_rms 0.073
_refine_ls_extinction_method none
_refine_ls_goodness_of_fit_ref 1.048
_refine_ls_hydrogen_treatment mixed
_refine_ls_matrix_type full
_refine_ls_number_parameters 316
_refine_ls_number_reflns 3759
_refine_ls_number_restraints 0
_refine_ls_restrained_S_all 1.048
_refine_ls_R_factor_all 0.0316
_refine_ls_R_factor_gt 0.0244
_refine_ls_shift/su_max 0.001
_refine_ls_shift/su_mean 0.000
_refine_ls_structure_factor_coef Fsqd
_refine_ls_weighting_details 'calc w=1/[\s^2^(Fo^2^)+(0.0202P)^2^+0.5466P] where P=(Fo^2^+2Fc^2^)/3'
_refine_ls_weighting_scheme calc
_refine_ls_wR_factor_gt 0.0485
_refine_ls_wR_factor_ref 0.0521
_reflns_number_gt 3270
_reflns_number_total 3759
_reflns_threshold_expression >2sigma(I)
_cod_data_source_file c5dt02071a2.cif
_cod_data_source_block 2
_cod_depositor_comments 'Adding full bibliography for 7035384--7035385.cif.'
_cod_original_cell_volume 4273.4(2)
_cod_original_sg_symbol_H-M C2/c
_cod_database_code 7035385

loop_
_symmetry_equiv_pos_as_xyz
'x, y, z'
'-x, y, -z+1/2'
'x+1/2, y+1/2, z'
'-x+1/2, y+1/2, -z+1/2'
'-x, -y, -z'
'x, -y, z-1/2'
'-x+1/2, -y+1/2, -z'
'x+1/2, -y+1/2, z-1/2'

loop_
_atom_site_label
_atom_site_type_symbol
_atom_site_fract_x
_atom_site_fract_y
_atom_site_fract_z
_atom_site_U_iso_or_equiv
_atom_site_adp_type
_atom_site_occupancy
_atom_site_symmetry_multiplicity
_atom_site_calc_flag
_atom_site_refinement_flags
Ru1 Ru 0.143784(13) 0.234020(16) 0.109333(14) 0.02592(8) Uani 1 1 d .
Ru2 Ru -0.022189(14) 0.291815(16) 0.024025(15) 0.02789(8) Uani 1 1 d .
N1 N -0.05623(14) 0.17019(16) 0.07256(15) 0.0306(6) Uani 1 1 d .
C1 C -0.12412(19) 0.1601(2) 0.0891(2) 0.0393(8) Uani 1 1 d .
C9 C 0.19657(18) 0.1155(2) 0.05865(19) 0.0330(7) Uani 1 1 d .
C7 C 0.05979(17) 0.16086(19) -0.00929(17) 0.0271(7) Uani 1 1 d .
C3 C -0.0871(2) 0.0142(2) 0.1390(2) 0.0455(9) Uani 1 1 d .
C4 C -0.01774(19) 0.0222(2) 0.1212(2) 0.0361(8) Uani 1 1 d .
C12 C 0.2732(2) -0.0005(3) 0.1899(2) 0.0492(10) Uani 1 1 d .
C6 C 0.06808(16) 0.11269(18) 0.06511(17) 0.0260(6) Uani 1 1 d .
C5 C -0.00350(17) 0.10015(18) 0.08783(17) 0.0274(7) Uani 1 1 d .
C10 C 0.28129(19) 0.0928(3) 0.0829(2) 0.0442(9) Uani 1 1 d .
C13 C 0.1927(2) 0.0211(2) 0.1711(2) 0.0388(8) Uani 1 1 d .
C11 C 0.3171(2) 0.0350(3) 0.1457(2) 0.0526(10) Uani 1 1 d .
C2 C -0.1410(2) 0.0841(2) 0.1220(2) 0.0459(9) Uani 1 1 d .
C24 C 0.00145(19) 0.3639(2) 0.1228(2) 0.0390(8) Uani 1 1 d .
C23 C 0.02031(18) 0.3823(2) -0.01779(19) 0.0351(7) Uani 1 1 d .
O3 O 0.04883(14) 0.43752(15) -0.04280(15) 0.0523(6) Uani 1 1 d .
O4 O 0.01487(16) 0.41216(18) 0.17567(16) 0.0670(8) Uani 1 1 d .
O1 O 0.24271(16) 0.40194(17) 0.12760(16) 0.0645(8) Uani 1 1 d .
C21 C 0.20518(18) 0.3373(2) 0.12020(19) 0.0361(7) Uani 1 1 d .
C14 C 0.15165(17) 0.07789(19) 0.10387(18) 0.0305(7) Uani 1 1 d .
C8 C 0.14088(18) 0.1693(2) -0.00658(19) 0.0320(7) Uani 1 1 d .
C22 C 0.14598(19) 0.2571(2) 0.2136(2) 0.0367(8) Uani 1 1 d .
C15 C -0.01911(18) 0.1955(2) -0.06739(18) 0.0326(7) Uani 1 1 d .
H15A H -0.0622 0.1506 -0.0759 0.039 Uiso 1 1 calc R
C16 C -0.0270(2) 0.2297(2) -0.15053(19) 0.0438(8) Uani 1 1 d .
H16A H 0.0105 0.2795 -0.1428 0.053 Uiso 1 1 calc R
H16B H -0.0114 0.1832 -0.1796 0.053 Uiso 1 1 calc R
C19 C -0.14960(18) 0.2991(2) -0.0788(2) 0.0435(9) Uani 1 1 d .
H19A H -0.1842 0.2467 -0.0827 0.052 Uiso 1 1 calc R
C18 C -0.1492(2) 0.3281(3) -0.1607(2) 0.0535(10) Uani 1 1 d .
H18A H -0.1162 0.3818 -0.1519 0.064 Uiso 1 1 calc R
H18B H -0.2055 0.3427 -0.1981 0.064 Uiso 1 1 calc R
C17 C -0.1153(2) 0.2592(3) -0.2019(2) 0.0574(10) Uani 1 1 d .
H17A H -0.1511 0.2074 -0.2150 0.069 Uiso 1 1 calc R
H17B H -0.1177 0.2836 -0.2537 0.069 Uiso 1 1 calc R
C20 C -0.14571(18) 0.3585(2) -0.0175(2) 0.0460(9) Uani 1 1 d .
H20A H -0.1790 0.3440 0.0133 0.055 Uiso 1 1 calc R
H20B H -0.1472 0.4211 -0.0312 0.055 Uiso 1 1 calc R
O2 O 0.14986(17) 0.27226(18) 0.27886(15) 0.0649(8) Uani 1 1 d .
H1 H -0.1581(16) 0.2116(18) 0.0780(18) 0.031(8) Uiso 1 1 d .
H4 H 0.0178(16) -0.0228(18) 0.1316(17) 0.027(8) Uiso 1 1 d .
H3 H -0.0955(18) -0.037(2) 0.1586(19) 0.041(9) Uiso 1 1 d .
H2 H -0.188(2) 0.085(2) 0.1334(19) 0.057(10) Uiso 1 1 d .
H8 H 0.1545(15) 0.1917(17) -0.0460(15) 0.022(7) Uiso 1 1 d .
H10 H 0.3062(17) 0.1146(19) 0.0522(17) 0.032(8) Uiso 1 1 d .
H11 H 0.367(2) 0.020(2) 0.159(2) 0.059(11) Uiso 1 1 d .
H13 H 0.1682(16) -0.0036(18) 0.1988(16) 0.031(9) Uiso 1 1 d .
H12 H 0.2961(18) -0.035(2) 0.2297(19) 0.039(10) Uiso 1 1 d .

loop_
_atom_site_aniso_label
_atom_site_aniso_U_11
_atom_site_aniso_U_22
_atom_site_aniso_U_33
_atom_site_aniso_U_23
_atom_site_aniso_U_13
_atom_site_aniso_U_12
Ru1 0.02188(12) 0.02720(14) 0.02701(14) -0.00039(12) 0.00810(10) 0.00025(10)
Ru2 0.02279(13) 0.02554(14) 0.03324(15) -0.00023(12) 0.00906(11) 0.00229(10)
N1 0.0262(13) 0.0292(14) 0.0378(14) -0.0034(13) 0.0144(12) -0.0021(11)
C1 0.0308(17) 0.0387(19) 0.052(2) 0.000(2) 0.0203(16) 0.0041(16)
C9 0.0334(16) 0.0331(17) 0.0348(17) -0.0047(17) 0.0161(14) 0.0041(15)
C7 0.0306(15) 0.0230(15) 0.0268(15) -0.0088(15) 0.0104(13) 0.0001(14)
C3 0.047(2) 0.036(2) 0.059(2) 0.000(2) 0.0281(19) -0.0129(18)
C4 0.0358(18) 0.0267(17) 0.045(2) -0.0036(18) 0.0153(16) -0.0003(16)
C12 0.046(2) 0.041(2) 0.050(2) 0.009(2) 0.0091(19) 0.0181(19)
C6 0.0262(15) 0.0205(14) 0.0300(16) -0.0023(15) 0.0101(13) 0.0009(13)
C5 0.0301(15) 0.0248(16) 0.0272(16) -0.0059(15) 0.0114(13) -0.0035(14)
C10 0.0319(17) 0.057(2) 0.050(2) 0.001(2) 0.0225(17) 0.0082(18)
C13 0.0412(19) 0.0335(19) 0.041(2) 0.0032(18) 0.0157(17) 0.0017(16)
C11 0.0317(19) 0.061(3) 0.060(2) 0.000(2) 0.0139(19) 0.016(2)
C2 0.0389(19) 0.048(2) 0.060(2) 0.001(2) 0.0302(18) -0.0043(18)
C24 0.0402(18) 0.038(2) 0.0394(19) 0.0040(19) 0.0169(16) 0.0097(16)
C23 0.0285(16) 0.0316(17) 0.0420(19) -0.0033(17) 0.0110(15) 0.0078(15)
O3 0.0554(15) 0.0395(14) 0.0699(17) 0.0122(14) 0.0333(14) -0.0022(12)
O4 0.087(2) 0.0613(18) 0.0483(16) -0.0151(16) 0.0228(15) 0.0143(16)
O1 0.0714(18) 0.0576(17) 0.0692(18) -0.0076(16) 0.0331(15) -0.0328(15)
C21 0.0337(17) 0.042(2) 0.0315(17) -0.0011(18) 0.0124(15) -0.0020(16)
C14 0.0319(16) 0.0251(16) 0.0351(17) -0.0039(16) 0.0140(14) 0.0009(14)
C8 0.0353(17) 0.0355(18) 0.0286(17) -0.0005(17) 0.0162(14) 0.0013(15)
C22 0.0394(18) 0.0328(18) 0.0364(19) 0.0057(18) 0.0136(15) 0.0001(15)
C15 0.0313(16) 0.0313(17) 0.0312(17) -0.0054(16) 0.0084(14) -0.0015(14)
C16 0.051(2) 0.044(2) 0.0322(18) 0.0021(18) 0.0117(16) 0.0049(18)
C19 0.0226(16) 0.043(2) 0.054(2) 0.004(2) 0.0040(15) 0.0061(15)
C18 0.0360(19) 0.051(2) 0.051(2) 0.009(2) -0.0053(16) 0.0071(18)
C17 0.057(2) 0.065(3) 0.0331(19) 0.010(2) 0.0001(17) 0.006(2)
C20 0.0275(17) 0.042(2) 0.066(2) 0.006(2) 0.0158(17) 0.0107(16)
O2 0.095(2) 0.0666(18) 0.0382(15) 0.0024(15) 0.0319(15) 0.0063(16)

loop_
_atom_type_symbol
_atom_type_description
_atom_type_scat_dispersion_real
_atom_type_scat_dispersion_imag
_atom_type_scat_source
C C 0.0033 0.0016 'International Tables Vol C Tables 4.2.6.8 and 6.1.1.4'
H H 0.0000 0.0000 'International Tables Vol C Tables 4.2.6.8 and 6.1.1.4'
N N 0.0061 0.0033 'International Tables Vol C Tables 4.2.6.8 and 6.1.1.4'
O O 0.0106 0.0060 'International Tables Vol C Tables 4.2.6.8 and 6.1.1.4'
Ru Ru -1.2594 0.8363 'International Tables Vol C Tables 4.2.6.8 and 6.1.1.4'

loop_
_geom_angle_atom_site_label_1
_geom_angle_atom_site_label_2
_geom_angle_atom_site_label_3
_geom_angle
C21 Ru1 C22 87.85(13)
C21 Ru1 C6 166.06(11)
C22 Ru1 C6 105.86(11)
C21 Ru1 C8 104.76(12)
C22 Ru1 C8 165.11(13)
C6 Ru1 C8 62.05(10)
C21 Ru1 C7 128.91(12)
C22 Ru1 C7 137.79(11)
C6 Ru1 C7 37.58(9)
C8 Ru1 C7 36.23(9)
C21 Ru1 C9 111.75(11)
C22 Ru1 C9 131.73(12)
C6 Ru1 C9 60.89(9)
C8 Ru1 C9 36.09(10)
C7 Ru1 C9 59.88(10)
C21 Ru1 C14 142.74(11)
C22 Ru1 C14 104.37(12)
C6 Ru1 C14 36.83(9)
C8 Ru1 C14 60.78(11)
C7 Ru1 C14 60.87(10)
C9 Ru1 C14 35.82(9)
C21 Ru1 Ru2 103.40(9)
C22 Ru1 Ru2 94.33(10)
C6 Ru1 Ru2 73.64(7)
C8 Ru1 Ru2 90.45(8)
C7 Ru1 Ru2 60.95(7)
C9 Ru1 Ru2 120.81(8)
C14 Ru1 Ru2 110.42(7)
C23 Ru2 C24 88.49(13)
C23 Ru2 C15 93.32(12)
C24 Ru2 C15 165.63(12)
C23 Ru2 N1 170.43(10)
C24 Ru2 N1 96.12(11)
C15 Ru2 N1 80.16(10)
C23 Ru2 C20 92.08(12)
C24 Ru2 C20 82.74(13)
C15 Ru2 C20 111.41(12)
N1 Ru2 C20 96.81(10)
C23 Ru2 C19 94.27(13)
C24 Ru2 C19 118.64(12)
C15 Ru2 C19 75.47(11)
N1 Ru2 C19 90.88(11)
C20 Ru2 C19 35.94(11)
C23 Ru2 Ru1 86.61(9)
C24 Ru2 Ru1 83.76(9)
C15 Ru2 Ru1 82.11(8)
N1 Ru2 Ru1 85.56(6)
C20 Ru2 Ru1 166.48(9)
C19 Ru2 Ru1 157.58(9)
C1 N1 C5 117.7(2)
C1 N1 Ru2 125.6(2)
C5 N1 Ru2 116.73(16)
N1 C1 C2 123.3(3)
C10 C9 C8 132.7(3)
C10 C9 C14 118.8(3)
C8 C9 C14 108.5(2)
C10 C9 Ru1 126.7(2)
C8 C9 Ru1 68.17(16)
C14 C9 Ru1 72.41(15)
C8 C7 C6 106.3(2)
C8 C7 C15 131.1(3)
C6 C7 C15 122.5(2)
C8 C7 Ru1 69.86(17)
C6 C7 Ru1 67.77(15)
C15 C7 Ru1 123.64(19)
C2 C3 C4 118.9(3)
C5 C4 C3 120.0(3)
C13 C12 C11 121.7(4)
C14 C6 C7 108.7(2)
C14 C6 C5 129.8(3)
C7 C6 C5 121.4(2)
C14 C6 Ru1 77.12(16)
C7 C6 Ru1 74.65(15)
C5 C6 Ru1 117.90(18)
N1 C5 C4 121.1(2)
N1 C5 C6 115.9(2)
C4 C5 C6 123.0(3)
C11 C10 C9 119.3(3)
C12 C13 C14 118.9(3)
C10 C11 C12 121.4(3)
C3 C2 C1 119.0(3)
O4 C24 Ru2 173.7(3)
O3 C23 Ru2 178.2(3)
O1 C21 Ru1 179.0(3)
C13 C14 C9 119.7(3)
C13 C14 C6 134.4(3)
C9 C14 C6 106.0(3)
C13 C14 Ru1 126.2(2)
C9 C14 Ru1 71.77(16)
C6 C14 Ru1 66.05(15)
C7 C8 C9 109.4(3)
C7 C8 Ru1 73.90(16)
C9 C8 Ru1 75.74(17)
O2 C22 Ru1 177.8(3)
C7 C15 C16 119.8(2)
C7 C15 Ru2 90.96(18)
C16 C15 Ru2 118.3(2)
C17 C16 C15 110.6(3)
C20 C19 C18 123.0(3)
C20 C19 Ru2 71.36(18)
C18 C19 Ru2 113.5(2)
C19 C18 C17 114.6(3)
C16 C17 C18 114.7(3)
C19 C20 Ru2 72.70(17)

loop_
_geom_bond_atom_site_label_1
_geom_bond_atom_site_label_2
_geom_bond_distance
Ru1 C21 1.856(3)
Ru1 C22 1.858(3)
Ru1 C6 2.207(3)
Ru1 C8 2.247(3)
Ru1 C7 2.299(3)
Ru1 C9 2.346(3)
Ru1 C14 2.354(3)
Ru1 Ru2 2.8314(3)
Ru2 C23 1.842(3)
Ru2 C24 1.949(4)
Ru2 C15 2.184(3)
Ru2 N1 2.201(2)
Ru2 C20 2.233(3)
Ru2 C19 2.250(3)
N1 C1 1.348(3)
N1 C5 1.357(3)
C1 C2 1.367(4)
C9 C10 1.418(4)
C9 C8 1.426(4)
C9 C14 1.445(4)
C7 C8 1.415(4)
C7 C6 1.454(4)
C7 C15 1.451(4)
C3 C2 1.364(5)
C3 C4 1.383(4)
C4 C5 1.378(4)
C12 C13 1.359(4)
C12 C11 1.404(5)
C6 C14 1.448(4)
C6 C5 1.480(3)
C10 C11 1.349(5)
C13 C14 1.403(4)
C24 O4 1.130(4)
C23 O3 1.147(3)
O1 C21 1.152(4)
C22 O2 1.149(4)
C15 C16 1.507(4)
C16 C17 1.517(5)
C19 C20 1.383(4)
C19 C18 1.512(4)
C18 C17 1.518(5)
